data_7120916
loop_
_publ_author_name
'Kulmaczewski, Rafal'
'Trzop, Elzbieta'
'Kershaw Cook, Laurence J.'
'Collet, Eric'
'CHASTANET, Guillaume'
'Halcrow, Malcolm'

_publ_section_title
;
 Role of Symmetry Breaking in the Structural Trapping of Light-Induced
 Excited Spin States
;
_journal_name_full 'Chemical Communications'
_journal_paper_doi 10.1039/C7CC07990G
_journal_year 2017
_chemical_formula_moiety 'C28 H30 Fe N10 S2, 2(B F4), C2 H3 N'
_chemical_formula_sum 'C30 H33 B2 F8 Fe N11 S2'
_chemical_formula_weight 841.26
_chemical_melting_point ?
_space_group_crystal_system monoclinic
_space_group_IT_number 14
_space_group_name_Hall '-P 2ybc'
_space_group_name_H-M_alt 'P 1 21/c 1'
_symmetry_space_group_name_Hall '-P 2ybc'
_symmetry_space_group_name_H-M 'P 1 21/c 1'
_atom_sites_solution_hydrogens geom
_atom_sites_solution_primary dual
_atom_sites_solution_secondary difmap
_audit_update_record
;
2017-07-28 deposited with the CCDC.
2017-11-20 downloaded from the CCDC.
;
_cell_angle_alpha 90
_cell_angle_beta 99.4110(10)
_cell_angle_gamma 90
_cell_formula_units_Z 4
_cell_length_a 20.2089(3)
_cell_length_b 11.8753(2)
_cell_length_c 15.6161(3)
_cell_measurement_reflns_used 10752
_cell_measurement_temperature 85
_cell_measurement_theta_max 33.0440
_cell_measurement_theta_min 3.1760
_cell_volume 3697.22(11)
_computing_cell_refinement 'CrysAlisPro 1.171.38.46 (Rigaku OD, 2015)'
_computing_data_collection 'CrysAlisPro 1.171.37.31c (Rigaku OD, 2014)'
_computing_data_reduction 'CrysAlisPro 1.171.38.46 (Rigaku OD, 2015)'
_computing_molecular_graphics 'Mercury3.9 (2016)'
_computing_publication_material 'Olex2 (Dolomanov et al., 2009)'
_computing_structure_refinement 'ShelXL (Sheldrick, 2015)'
_computing_structure_solution 'ShelXT (Sheldrick, 2015)'
_diffrn_ambient_temperature 85
_diffrn_detector 'CCD plate'
_diffrn_detector_area_resol_mean 16.1852
_diffrn_detector_type Sapphire3
_diffrn_measured_fraction_theta_full 0.998
_diffrn_measured_fraction_theta_max 0.998
_diffrn_measurement_details
;
List of Runs (angles in degrees, time in seconds):

  # Type    Start    End  Width  t~exp~   \w     \q     \k     \f   Frames
#--------------------------------------------------------------------------
  1  \w    -89.00 -62.00   1.00   30.00    --  -30.39-178.00 -30.00   27
  2  \w   -113.00 -73.00   1.00   30.00    --  -30.39 178.00 -60.00   40
  3  \w    -37.00  50.00   1.00   30.00    --   32.43 -57.00-180.00   87
  4  \w    -12.00  70.00   1.00   30.00    --   32.43 -99.00 -60.00   82
  5  \w     11.00 100.00   1.00   30.00    --   32.43  57.00  30.00   89
  6  \w    -33.00 103.00   1.00   30.00    --   32.43  19.00-180.00  136
  7  \w     17.00  76.00   1.00   30.00    --   32.43 -99.00 150.00   59
  8  \w     40.00  65.00   1.00   30.00    --   32.43  57.00 -30.00   25
;
_diffrn_measurement_device 'four-circle diffractometer'
_diffrn_measurement_device_type 'Xcalibur, Sapphire3'
_diffrn_measurement_method '\w scans'
_diffrn_orient_matrix_type 'CrysAlisPro convention (1999,Acta A55,543-557)'
_diffrn_orient_matrix_UB_11 0.0212442000
_diffrn_orient_matrix_UB_12 -0.0362750000
_diffrn_orient_matrix_UB_13 -0.0200100000
_diffrn_orient_matrix_UB_21 0.0111314000
_diffrn_orient_matrix_UB_22 0.0470570000
_diffrn_orient_matrix_UB_23 -0.0184771000
_diffrn_orient_matrix_UB_31 0.0393106000
_diffrn_orient_matrix_UB_32 0.0062810000
_diffrn_orient_matrix_UB_33 0.0228637000
_diffrn_radiation_monochromator graphite
_diffrn_radiation_probe x-ray
_diffrn_radiation_type MoK\a
_diffrn_radiation_wavelength 0.71073
_diffrn_reflns_av_R_equivalents 0.0337
_diffrn_reflns_av_unetI/netI 0.0296
_diffrn_reflns_Laue_measured_fraction_full 0.998
_diffrn_reflns_Laue_measured_fraction_max 0.998
_diffrn_reflns_limit_h_max 25
_diffrn_reflns_limit_h_min -21
_diffrn_reflns_limit_k_max 15
_diffrn_reflns_limit_k_min -14
_diffrn_reflns_limit_l_max 19
_diffrn_reflns_limit_l_min -19
_diffrn_reflns_number 34512
_diffrn_reflns_point_group_measured_fraction_full 0.998
_diffrn_reflns_point_group_measured_fraction_max 0.998
_diffrn_reflns_theta_full 25.242
_diffrn_reflns_theta_max 26.999
_diffrn_reflns_theta_min 3.066
_diffrn_source 'fine-focus sealed X-ray tube'
_diffrn_source_type 'Enhance (Mo) X-ray Source'
_exptl_absorpt_coefficient_mu 0.602
_exptl_absorpt_correction_T_max 0.951
_exptl_absorpt_correction_T_min 0.823
_exptl_absorpt_correction_type analytical
_exptl_absorpt_process_details
;
CrysAlisPro 1.171.38.46 (Rigaku Oxford Diffraction, 2015)
Analytical numeric absorption correction using a multifaceted crystal
            model based on expressions derived by R.C. Clark & J.S. Reid.
(Clark, R. C. & Reid, J. S. (1995). Acta Cryst. A51, 887-897)
Empirical absorption correction using spherical harmonics,
 implemented in SCALE3 ABSPACK scaling algorithm.
;
_exptl_crystal_colour 'light orange'
_exptl_crystal_density_diffrn 1.511
_exptl_crystal_density_meas ?
_exptl_crystal_density_method none
_exptl_crystal_description block
_exptl_crystal_F_000 1720
_exptl_crystal_size_max 0.508
_exptl_crystal_size_mid 0.138
_exptl_crystal_size_min 0.1
_refine_diff_density_max 0.503
_refine_diff_density_min -0.329
_refine_diff_density_rms 0.061
_refine_ls_extinction_method none
_refine_ls_goodness_of_fit_ref 1.058
_refine_ls_hydrogen_treatment constr
_refine_ls_matrix_type full
_refine_ls_number_parameters 492
_refine_ls_number_reflns 8048
_refine_ls_number_restraints 0
_refine_ls_restrained_S_all 1.058
_refine_ls_R_factor_all 0.0506
_refine_ls_R_factor_gt 0.0376
_refine_ls_shift/su_max 0.001
_refine_ls_shift/su_mean 0.000
_refine_ls_structure_factor_coef Fsqd
_refine_ls_weighting_details 'w=1/[\s^2^(Fo^2^)+(0.0382P)^2^+2.7729P] where P=(Fo^2^+2Fc^2^)/3'
_refine_ls_weighting_scheme calc
_refine_ls_wR_factor_gt 0.0860
_refine_ls_wR_factor_ref 0.0919
_reflns_Friedel_coverage 0.000
_reflns_number_gt 6640
_reflns_number_total 8048
_reflns_threshold_expression 'I > 2\s(I)'
_cod_data_source_file c7cc07990g1.cif
_cod_data_source_block rk137MeCNPI_085K
_cod_depositor_comments
;
The following automatic conversions were performed:

'_chemical_melting_point' value 'not measured' was changed to '?' -
the value is undefined or not given.

'_exptl_crystal_density_meas' value 'not measured' was changed to '?'
- the value is perceived as not measured.

Automatic conversion script
Id: cif_fix_values 4973 2017-02-22 13:04:09Z antanas 
;
_cod_database_code 7120916
_shelx_space_group_comment
;
The symmetry employed for this shelxl refinement is uniquely defined
by the following loop, which should always be used as a source of
symmetry information in preference to the above space-group names.
They are only intended as comments.
;
_reflns_odcompleteness_completeness 99.84
_reflns_odcompleteness_iscentric 1
_reflns_odcompleteness_theta 31.44

loop_
_space_group_symop_operation_xyz
'x, y, z'
'-x, y+1/2, -z+1/2'
'-x, -y, -z'
'x, -y-1/2, z-1/2'

loop_
_atom_site_label
_atom_site_type_symbol
_atom_site_fract_x
_atom_site_fract_y
_atom_site_fract_z
_atom_site_U_iso_or_equiv
_atom_site_adp_type
_atom_site_occupancy
_atom_site_site_symmetry_order
_atom_site_calc_flag
_atom_site_refinement_flags_posn
_atom_site_refinement_flags_adp
Fe1 Fe 0.72202(2) 0.39757(2) 0.55592(2) 0.01773(8) Uani 1 1 d . .
S1 S 0.39757(2) 0.28787(4) 0.52147(3) 0.02205(12) Uani 1 1 d . .
S2 S 1.04001(3) 0.49771(5) 0.72044(4) 0.02660(13) Uani 1 1 d . .
F1 F 0.63882(6) 0.54616(12) 0.22818(8) 0.0328(3) Uani 1 1 d . .
F4 F 0.57470(7) 0.44753(12) 0.30831(8) 0.0340(3) Uani 1 1 d . .
F3 F 0.52542(6) 0.57116(12) 0.20566(9) 0.0348(3) Uani 1 1 d . .
F2 F 0.57008(7) 0.40780(13) 0.16496(9) 0.0376(3) Uani 1 1 d . .
F8 F 0.89015(7) 0.34268(13) 0.45375(9) 0.0390(3) Uani 1 1 d . .
F6 F 0.99641(6) 0.31372(12) 0.52530(9) 0.0377(3) Uani 1 1 d . U
F7 F 0.91543(8) 0.18698(15) 0.53568(11) 0.0529(4) Uani 1 1 d . .
N7 N 0.82393(8) 0.55688(14) 0.50213(10) 0.0178(3) Uani 1 1 d . .
N8 N 0.82486(8) 0.42356(14) 0.60733(10) 0.0165(3) Uani 1 1 d . .
N2 N 0.63502(8) 0.24466(14) 0.43072(10) 0.0171(3) Uani 1 1 d . .
N3 N 0.61628(8) 0.37256(14) 0.53270(10) 0.0168(3) Uani 1 1 d . .
F5 F 0.95522(9) 0.20824(16) 0.40880(9) 0.0582(5) Uani 1 1 d . U
N9 N 0.81287(8) 0.28012(14) 0.70059(10) 0.0180(3) Uani 1 1 d . .
N6 N 0.75856(8) 0.52542(14) 0.47581(10) 0.0179(3) Uani 1 1 d . .
N4 N 0.61143(8) 0.50427(14) 0.63840(11) 0.0192(3) Uani 1 1 d . .
N1 N 0.70184(8) 0.26710(15) 0.45740(10) 0.0195(4) Uani 1 1 d . .
N5 N 0.67878(8) 0.51791(14) 0.63927(10) 0.0199(4) Uani 1 1 d . .
N10 N 0.74868(8) 0.27134(14) 0.65635(10) 0.0197(4) Uani 1 1 d . .
C22 C 0.85485(10) 0.36296(17) 0.67414(12) 0.0173(4) Uani 1 1 d . .
C7 C 0.51077(10) 0.39700(17) 0.58088(13) 0.0200(4) Uani 1 1 d . .
H7 H 0.4849 0.4340 0.6181 0.024 Uiso 1 1 calc R .
C8 C 0.57722(10) 0.42245(17) 0.58257(12) 0.0186(4) Uani 1 1 d . .
C4 C 0.58859(9) 0.29353(16) 0.47739(12) 0.0170(4) Uani 1 1 d . .
C18 C 0.86098(9) 0.50121(16) 0.57449(12) 0.0167(4) Uani 1 1 d . .
C6 C 0.48258(9) 0.31415(17) 0.52205(12) 0.0186(4) Uani 1 1 d . .
C3 C 0.62621(10) 0.16655(17) 0.36582(12) 0.0203(4) Uani 1 1 d . .
H3 H 0.5846 0.1381 0.3366 0.024 Uiso 1 1 calc R .
C5 C 0.52207(9) 0.26127(17) 0.46826(12) 0.0180(4) Uani 1 1 d . .
H5 H 0.5040 0.2057 0.4273 0.022 Uiso 1 1 calc R .
C21 C 0.92063(10) 0.37849(17) 0.71322(12) 0.0195(4) Uani 1 1 d . .
H21 H 0.9401 0.3343 0.7615 0.023 Uiso 1 1 calc R .
C1 C 0.73373(10) 0.20134(18) 0.40942(13) 0.0226(4) Uani 1 1 d . .
H1 H 0.7811 0.1979 0.4139 0.027 Uiso 1 1 calc R .
C23 C 0.82630(10) 0.19698(18) 0.76082(13) 0.0220(4) Uani 1 1 d . .
H23 H 0.8673 0.1855 0.7992 0.026 Uiso 1 1 calc R .
C19 C 0.92690(10) 0.52434(17) 0.60643(13) 0.0196(4) Uani 1 1 d . .
H19 H 0.9510 0.5802 0.5808 0.024 Uiso 1 1 calc R .
C15 C 0.73718(10) 0.58883(17) 0.40670(12) 0.0200(4) Uani 1 1 d . .
H15 H 0.6932 0.5859 0.3742 0.024 Uiso 1 1 calc R .
C9 C 0.58718(11) 0.58284(18) 0.68890(13) 0.0234(4) Uani 1 1 d . .
H9 H 0.5421 0.5901 0.6982 0.028 Uiso 1 1 calc R .
C17 C 0.84261(11) 0.63735(18) 0.44987(13) 0.0240(4) Uani 1 1 d . .
H17 H 0.8856 0.6715 0.4550 0.029 Uiso 1 1 calc R .
C20 C 0.95719(10) 0.46183(17) 0.67880(13) 0.0203(4) Uani 1 1 d . .
C12 C 0.38100(10) 0.15289(18) 0.46643(13) 0.0225(4) Uani 1 1 d . .
H12 H 0.3968 0.1555 0.4091 0.027 Uiso 1 1 calc R .
C11 C 0.69579(11) 0.60547(18) 0.69067(13) 0.0238(4) Uani 1 1 d . .
H11 H 0.7399 0.6351 0.7038 0.029 Uiso 1 1 calc R .
C2 C 0.68852(10) 0.13709(18) 0.35091(13) 0.0237(4) Uani 1 1 d . .
H2 H 0.6992 0.0842 0.3096 0.028 Uiso 1 1 calc R .
C24 C 0.76958(11) 0.13320(18) 0.75556(14) 0.0249(4) Uani 1 1 d . .
H24 H 0.7631 0.0688 0.7893 0.030 Uiso 1 1 calc R .
C25 C 0.72286(10) 0.18238(18) 0.68997(13) 0.0231(4) Uani 1 1 d . .
H25 H 0.6785 0.1554 0.6720 0.028 Uiso 1 1 calc R .
C10 C 0.64012(11) 0.64906(19) 0.72348(14) 0.0266(5) Uani 1 1 d . .
H10 H 0.6395 0.7113 0.7616 0.032 Uiso 1 1 calc R .
C16 C 0.78793(11) 0.66052(19) 0.38810(13) 0.0250(5) Uani 1 1 d . .
H16 H 0.7851 0.7139 0.3424 0.030 Uiso 1 1 calc R .
C26 C 1.06735(11) 0.3910(2) 0.80284(14) 0.0285(5) Uani 1 1 d . .
H26 H 1.0324 0.3824 0.8409 0.034 Uiso 1 1 calc R .
C14 C 0.30505(11) 0.1377(2) 0.45202(16) 0.0318(5) Uani 1 1 d . .
H14A H 0.2894 0.1368 0.5082 0.048 Uiso 1 1 calc GR .
H14B H 0.2932 0.0665 0.4217 0.048 Uiso 1 1 calc GR .
H14C H 0.2837 0.2002 0.4169 0.048 Uiso 1 1 calc GR .
C13 C 0.41666(11) 0.0584(2) 0.52093(15) 0.0290(5) Uani 1 1 d . .
H13A H 0.4649 0.0740 0.5328 0.044 Uiso 1 1 calc GR .
H13B H 0.4088 -0.0129 0.4893 0.044 Uiso 1 1 calc GR .
H13C H 0.3993 0.0531 0.5759 0.044 Uiso 1 1 calc GR .
C29 C 0.86975(12) 0.5523(2) 0.87275(16) 0.0355(6) Uani 1 1 d . .
C27 C 1.07816(12) 0.2786(2) 0.76146(18) 0.0391(6) Uani 1 1 d . .
H27A H 1.0360 0.2534 0.7265 0.059 Uiso 1 1 calc GR .
H27B H 1.0930 0.2230 0.8069 0.059 Uiso 1 1 calc GR .
H27C H 1.1124 0.2866 0.7241 0.059 Uiso 1 1 calc GR .
N11 N 0.81856(13) 0.5430(2) 0.83184(18) 0.0615(7) Uani 1 1 d . .
C28 C 1.13173(12) 0.4369(3) 0.85693(17) 0.0434(7) Uani 1 1 d . .
H28A H 1.1660 0.4466 0.8197 0.065 Uiso 1 1 calc GR .
H28B H 1.1480 0.3838 0.9037 0.065 Uiso 1 1 calc GR .
H28C H 1.1224 0.5097 0.8820 0.065 Uiso 1 1 calc GR .
B1 B 0.57744(12) 0.4928(2) 0.22608(15) 0.0246(5) Uani 1 1 d . .
B2 B 0.93876(13) 0.2625(2) 0.48129(16) 0.0270(5) Uani 1 1 d . .
C30 C 0.93562(14) 0.5612(2) 0.9248(2) 0.0485(7) Uani 1 1 d . .
H30A H 0.9694 0.5681 0.8867 0.073 Uiso 1 1 calc GR .
H30B H 0.9448 0.4937 0.9609 0.073 Uiso 1 1 calc GR .
H30C H 0.9373 0.6279 0.9622 0.073 Uiso 1 1 calc GR .

loop_
_atom_site_aniso_label
_atom_site_aniso_U_11
_atom_site_aniso_U_22
_atom_site_aniso_U_33
_atom_site_aniso_U_23
_atom_site_aniso_U_13
_atom_site_aniso_U_12
Fe1 0.01441(14) 0.02009(15) 0.01855(14) 0.00074(11) 0.00224(10) -0.00249(11)
S1 0.0144(2) 0.0244(3) 0.0284(3) -0.0021(2) 0.00635(19) -0.00054(19)
S2 0.0173(2) 0.0286(3) 0.0314(3) 0.0076(2) -0.0034(2) -0.0047(2)
F1 0.0226(6) 0.0446(8) 0.0297(7) 0.0060(6) 0.0000(5) -0.0001(6)
F4 0.0355(7) 0.0420(8) 0.0274(6) 0.0102(6) 0.0137(6) 0.0136(6)
F3 0.0275(7) 0.0423(8) 0.0343(7) 0.0065(6) 0.0038(6) 0.0148(6)
F2 0.0288(7) 0.0487(9) 0.0329(7) -0.0125(6) -0.0017(6) 0.0070(6)
F8 0.0364(8) 0.0459(9) 0.0317(7) -0.0128(6) -0.0032(6) 0.0156(7)
F6 0.0257(7) 0.0424(8) 0.0437(8) 0.0019(7) 0.0016(6) -0.0046(6)
F7 0.0480(9) 0.0530(10) 0.0604(10) 0.0073(8) 0.0172(8) -0.0161(8)
N7 0.0160(8) 0.0196(9) 0.0177(8) 0.0008(7) 0.0025(6) -0.0009(7)
N8 0.0161(8) 0.0177(8) 0.0159(7) -0.0002(6) 0.0037(6) -0.0013(6)
N2 0.0135(7) 0.0211(9) 0.0173(8) -0.0001(6) 0.0042(6) -0.0015(7)
N3 0.0163(8) 0.0176(8) 0.0168(8) 0.0011(6) 0.0035(6) -0.0007(6)
F5 0.0662(11) 0.0778(13) 0.0281(7) -0.0168(8) 0.0003(7) 0.0405(10)
N9 0.0167(8) 0.0197(9) 0.0180(8) 0.0009(7) 0.0040(6) -0.0008(7)
N6 0.0148(8) 0.0208(9) 0.0184(8) -0.0014(7) 0.0033(6) -0.0007(7)
N4 0.0186(8) 0.0199(9) 0.0197(8) -0.0009(7) 0.0049(7) -0.0018(7)
N1 0.0132(8) 0.0254(9) 0.0202(8) 0.0011(7) 0.0035(6) -0.0029(7)
N5 0.0181(8) 0.0217(9) 0.0198(8) 0.0001(7) 0.0028(7) -0.0025(7)
N10 0.0164(8) 0.0222(9) 0.0203(8) 0.0001(7) 0.0024(7) -0.0035(7)
C22 0.0186(9) 0.0178(10) 0.0165(9) -0.0019(7) 0.0058(7) 0.0008(8)
C7 0.0199(9) 0.0208(10) 0.0208(9) 0.0004(8) 0.0077(8) 0.0018(8)
C8 0.0207(10) 0.0186(10) 0.0161(9) 0.0016(7) 0.0022(7) 0.0006(8)
C4 0.0176(9) 0.0186(10) 0.0151(9) 0.0024(7) 0.0037(7) 0.0017(8)
C18 0.0187(9) 0.0162(9) 0.0158(9) -0.0014(7) 0.0048(7) 0.0013(8)
C6 0.0152(9) 0.0209(10) 0.0197(9) 0.0048(8) 0.0032(7) 0.0006(8)
C3 0.0208(10) 0.0216(10) 0.0189(9) -0.0028(8) 0.0047(8) -0.0040(8)
C5 0.0171(9) 0.0183(10) 0.0183(9) 0.0006(8) 0.0022(7) -0.0010(8)
C21 0.0195(10) 0.0219(10) 0.0170(9) 0.0014(8) 0.0023(8) 0.0006(8)
C1 0.0194(10) 0.0259(11) 0.0242(10) -0.0018(8) 0.0086(8) -0.0008(8)
C23 0.0236(10) 0.0225(11) 0.0210(10) 0.0041(8) 0.0063(8) 0.0036(8)
C19 0.0183(9) 0.0191(10) 0.0217(10) 0.0005(8) 0.0042(8) -0.0027(8)
C15 0.0191(9) 0.0237(11) 0.0176(9) -0.0010(8) 0.0040(8) 0.0038(8)
C9 0.0273(11) 0.0231(11) 0.0205(10) -0.0015(8) 0.0062(8) 0.0034(9)
C17 0.0219(10) 0.0252(11) 0.0255(10) 0.0058(9) 0.0060(8) -0.0031(8)
C20 0.0181(9) 0.0221(11) 0.0204(9) -0.0024(8) 0.0021(8) -0.0005(8)
C12 0.0186(10) 0.0244(11) 0.0249(10) -0.0016(9) 0.0051(8) -0.0033(8)
C11 0.0248(10) 0.0237(11) 0.0221(10) -0.0014(8) 0.0014(8) -0.0042(9)
C2 0.0244(11) 0.0250(11) 0.0232(10) -0.0034(8) 0.0083(8) -0.0013(9)
C24 0.0285(11) 0.0220(11) 0.0257(10) 0.0061(9) 0.0089(9) -0.0011(9)
C25 0.0228(10) 0.0236(11) 0.0240(10) -0.0002(8) 0.0075(8) -0.0047(9)
C10 0.0317(12) 0.0249(11) 0.0233(10) -0.0051(9) 0.0045(9) -0.0016(9)
C16 0.0247(10) 0.0282(12) 0.0224(10) 0.0065(9) 0.0051(8) 0.0020(9)
C26 0.0183(10) 0.0370(13) 0.0288(11) 0.0119(10) -0.0001(9) -0.0004(9)
C14 0.0182(10) 0.0360(13) 0.0407(13) -0.0017(11) 0.0030(9) -0.0064(9)
C13 0.0263(11) 0.0269(12) 0.0351(12) 0.0023(10) 0.0085(9) -0.0001(9)
C29 0.0331(13) 0.0359(14) 0.0347(13) 0.0000(11) -0.0026(11) 0.0042(11)
C27 0.0300(12) 0.0364(14) 0.0538(16) 0.0163(12) 0.0157(11) 0.0060(11)
N11 0.0457(15) 0.0696(19) 0.0624(16) 0.0055(14) -0.0112(13) 0.0038(13)
C28 0.0236(12) 0.0595(18) 0.0423(14) 0.0210(13) -0.0084(11) -0.0069(12)
B1 0.0202(11) 0.0339(14) 0.0200(11) 0.0018(10) 0.0038(9) 0.0073(10)
B2 0.0263(12) 0.0316(14) 0.0235(12) -0.0057(10) 0.0050(10) 0.0001(11)
C30 0.0437(15) 0.0350(15) 0.0594(18) 0.0054(13) -0.0134(14) -0.0024(12)

loop_
_atom_type_symbol
_atom_type_description
_atom_type_scat_dispersion_real
_atom_type_scat_dispersion_imag
_atom_type_scat_source
C C 0.0033 0.0016 'International Tables Vol C Tables 4.2.6.8 and 6.1.1.4'
H H 0.0000 0.0000 'International Tables Vol C Tables 4.2.6.8 and 6.1.1.4'
B B 0.0013 0.0007 'International Tables Vol C Tables 4.2.6.8 and 6.1.1.4'
F F 0.0171 0.0103 'International Tables Vol C Tables 4.2.6.8 and 6.1.1.4'
Fe Fe 0.3463 0.8444 'International Tables Vol C Tables 4.2.6.8 and 6.1.1.4'
N N 0.0061 0.0033 'International Tables Vol C Tables 4.2.6.8 and 6.1.1.4'
S S 0.1246 0.1234 'International Tables Vol C Tables 4.2.6.8 and 6.1.1.4'

loop_
_exptl_crystal_face_index_h
_exptl_crystal_face_index_k
_exptl_crystal_face_index_l
_exptl_crystal_face_perp_dist
0 12 20 0.0406
0 -12 -20 0.0598
16 2 15 0.1760
19 -8 1 0.2081
9 8 20 0.1207
-19 7 -2 0.2306
-14 -5 -18 0.1774
-1 8 -25 0.0739
1 -8 25 0.0296
19 9 -4 0.1976
-19 -9 4 0.2116

loop_
_geom_angle_atom_site_label_1
_geom_angle_atom_site_label_2
_geom_angle_atom_site_label_3
_geom_angle
N8 Fe1 N3 167.76(6)
N8 Fe1 N6 73.28(6)
N8 Fe1 N1 115.44(6)
N8 Fe1 N5 98.06(6)
N8 Fe1 N10 73.48(6)
N3 Fe1 N6 115.20(6)
N3 Fe1 N1 73.33(6)
N3 Fe1 N5 73.00(6)
N3 Fe1 N10 98.65(6)
N6 Fe1 N1 97.62(6)
N6 Fe1 N5 95.26(6)
N6 Fe1 N10 146.14(6)
N1 Fe1 N5 146.31(6)
N10 Fe1 N1 90.85(6)
N10 Fe1 N5 95.53(6)
C6 S1 C12 105.34(10)
C20 S2 C26 104.73(10)
N6 N7 C18 118.11(16)
C17 N7 N6 111.28(16)
C17 N7 C18 130.58(17)
C22 N8 Fe1 120.68(13)
C22 N8 C18 118.01(16)
C18 N8 Fe1 121.31(13)
N1 N2 C4 118.03(15)
C3 N2 N1 111.10(15)
C3 N2 C4 130.51(16)
C8 N3 Fe1 120.77(13)
C8 N3 C4 117.66(17)
C4 N3 Fe1 120.74(13)
N10 N9 C22 118.19(15)
C23 N9 N10 111.03(16)
C23 N9 C22 130.55(17)
N7 N6 Fe1 114.83(11)
C15 N6 Fe1 140.16(14)
C15 N6 N7 105.00(16)
N5 N4 C8 118.31(16)
C9 N4 N5 111.35(16)
C9 N4 C8 130.06(18)
N2 N1 Fe1 114.49(12)
C1 N1 Fe1 140.37(14)
C1 N1 N2 105.08(16)
N4 N5 Fe1 113.98(12)
C11 N5 Fe1 141.02(14)
C11 N5 N4 104.96(16)
N9 N10 Fe1 114.46(12)
C25 N10 Fe1 140.29(14)
C25 N10 N9 105.22(16)
N8 C22 N9 112.98(16)
N8 C22 C21 123.83(18)
C21 C22 N9 123.19(17)
C8 C7 H7 121.3
C8 C7 C6 117.30(18)
C6 C7 H7 121.3
N3 C8 N4 112.96(17)
N3 C8 C7 124.13(18)
C7 C8 N4 122.91(18)
N3 C4 N2 112.42(16)
N3 C4 C5 123.99(18)
C5 C4 N2 123.57(17)
N8 C18 N7 112.35(16)
N8 C18 C19 124.07(18)
C19 C18 N7 123.58(18)
C7 C6 S1 115.04(15)
C5 C6 S1 125.08(15)
C5 C6 C7 119.87(18)
N2 C3 H3 126.6
C2 C3 N2 106.82(17)
C2 C3 H3 126.6
C4 C5 C6 117.03(18)
C4 C5 H5 121.5
C6 C5 H5 121.5
C22 C21 H21 121.4
C22 C21 C20 117.18(18)
C20 C21 H21 121.4
N1 C1 H1 124.3
N1 C1 C2 111.34(18)
C2 C1 H1 124.3
N9 C23 H23 126.6
N9 C23 C24 106.89(18)
C24 C23 H23 126.6
C18 C19 H19 121.4
C18 C19 C20 117.12(18)
C20 C19 H19 121.4
N6 C15 H15 124.4
N6 C15 C16 111.17(18)
C16 C15 H15 124.4
N4 C9 H9 126.6
N4 C9 C10 106.88(19)
C10 C9 H9 126.6
N7 C17 H17 126.4
N7 C17 C16 107.14(18)
C16 C17 H17 126.4
C21 C20 S2 124.44(15)
C21 C20 C19 119.75(18)
C19 C20 S2 115.80(15)
S1 C12 H12 109.5
C14 C12 S1 106.03(15)
C14 C12 H12 109.5
C13 C12 S1 110.60(15)
C13 C12 H12 109.5
C13 C12 C14 111.70(18)
N5 C11 H11 124.3
N5 C11 C10 111.43(19)
C10 C11 H11 124.3
C3 C2 C1 105.66(18)
C3 C2 H2 127.2
C1 C2 H2 127.2
C23 C24 H24 127.1
C23 C24 C25 105.74(18)
C25 C24 H24 127.1
N10 C25 C24 111.11(18)
N10 C25 H25 124.4
C24 C25 H25 124.4
C9 C10 C11 105.37(19)
C9 C10 H10 127.3
C11 C10 H10 127.3
C15 C16 H16 127.3
C17 C16 C15 105.41(18)
C17 C16 H16 127.3
S2 C26 H26 109.2
C27 C26 S2 111.05(16)
C27 C26 H26 109.2
C27 C26 C28 112.3(2)
C28 C26 S2 105.90(16)
C28 C26 H26 109.2
C12 C14 H14A 109.5
C12 C14 H14B 109.5
C12 C14 H14C 109.5
H14A C14 H14B 109.5
H14A C14 H14C 109.5
H14B C14 H14C 109.5
C12 C13 H13A 109.5
C12 C13 H13B 109.5
C12 C13 H13C 109.5
H13A C13 H13B 109.5
H13A C13 H13C 109.5
H13B C13 H13C 109.5
N11 C29 C30 178.5(3)
C26 C27 H27A 109.5
C26 C27 H27B 109.5
C26 C27 H27C 109.5
H27A C27 H27B 109.5
H27A C27 H27C 109.5
H27B C27 H27C 109.5
C26 C28 H28A 109.5
C26 C28 H28B 109.5
C26 C28 H28C 109.5
H28A C28 H28B 109.5
H28A C28 H28C 109.5
H28B C28 H28C 109.5
F1 B1 F4 108.80(17)
F1 B1 F3 109.7(2)
F3 B1 F4 108.83(18)
F2 B1 F1 110.17(18)
F2 B1 F4 109.7(2)
F2 B1 F3 109.66(18)
F8 B2 F6 110.3(2)
F8 B2 F5 108.54(19)
F7 B2 F8 110.1(2)
F7 B2 F6 108.96(19)
F7 B2 F5 110.7(2)
F5 B2 F6 108.2(2)
C29 C30 H30A 109.5
C29 C30 H30B 109.5
C29 C30 H30C 109.5
H30A C30 H30B 109.5
H30A C30 H30C 109.5
H30B C30 H30C 109.5

loop_
_geom_bond_atom_site_label_1
_geom_bond_atom_site_label_2
_geom_bond_distance
Fe1 N8 2.1246(16)
Fe1 N3 2.1289(16)
Fe1 N6 2.1721(17)
Fe1 N1 2.1745(17)
Fe1 N5 2.2073(17)
Fe1 N10 2.1726(17)
S1 C6 1.7446(19)
S1 C12 1.824(2)
S2 C20 1.746(2)
S2 C26 1.826(2)
F1 B1 1.389(3)
F4 B1 1.402(3)
F3 B1 1.401(3)
F2 B1 1.381(3)
F8 B2 1.385(3)
F6 B2 1.392(3)
F7 B2 1.371(3)
N7 N6 1.370(2)
N7 C18 1.413(2)
N7 C17 1.350(3)
N8 C22 1.329(2)
N8 C18 1.330(2)
N2 N1 1.373(2)
N2 C4 1.404(2)
N2 C3 1.364(2)
N3 C8 1.335(3)
N3 C4 1.335(2)
F5 B2 1.390(3)
N9 N10 1.370(2)
N9 C22 1.405(3)
N9 C23 1.360(3)
N6 C15 1.329(3)
N4 N5 1.369(2)
N4 C8 1.409(3)
N4 C9 1.363(3)
N1 C1 1.321(3)
N5 C11 1.324(3)
N10 C25 1.324(3)
C22 C21 1.381(3)
C7 H7 0.9500
C7 C8 1.372(3)
C7 C6 1.402(3)
C4 C5 1.383(3)
C18 C19 1.372(3)
C6 C5 1.398(3)
C3 H3 0.9500
C3 C2 1.363(3)
C5 H5 0.9500
C21 H21 0.9500
C21 C20 1.394(3)
C1 H1 0.9500
C1 C2 1.407(3)
C23 H23 0.9500
C23 C24 1.365(3)
C19 H19 0.9500
C19 C20 1.406(3)
C15 H15 0.9500
C15 C16 1.400(3)
C9 H9 0.9500
C9 C10 1.366(3)
C17 H17 0.9500
C17 C16 1.371(3)
C12 H12 1.0000
C12 C14 1.525(3)
C12 C13 1.517(3)
C11 H11 0.9500
C11 C10 1.409(3)
C2 H2 0.9500
C24 H24 0.9500
C24 C25 1.402(3)
C25 H25 0.9500
C10 H10 0.9500
C16 H16 0.9500
C26 H26 1.0000
C26 C27 1.515(4)
C26 C28 1.531(3)
C14 H14A 0.9800
C14 H14B 0.9800
C14 H14C 0.9800
C13 H13A 0.9800
C13 H13B 0.9800
C13 H13C 0.9800
C29 N11 1.129(3)
C29 C30 1.446(3)
C27 H27A 0.9800
C27 H27B 0.9800
C27 H27C 0.9800
C28 H28A 0.9800
C28 H28B 0.9800
C28 H28C 0.9800
C30 H30A 0.9800
C30 H30B 0.9800
C30 H30C 0.9800

loop_
_geom_torsion_atom_site_label_1
_geom_torsion_atom_site_label_2
_geom_torsion_atom_site_label_3
_geom_torsion_atom_site_label_4
_geom_torsion
Fe1 N8 C22 N9 3.5(2)
Fe1 N8 C22 C21 -177.14(15)
Fe1 N8 C18 N7 -2.6(2)
Fe1 N8 C18 C19 177.94(15)
Fe1 N3 C8 N4 10.3(2)
Fe1 N3 C8 C7 -169.19(15)
Fe1 N3 C4 N2 -8.3(2)
Fe1 N3 C4 C5 170.27(15)
Fe1 N6 C15 C16 178.30(16)
Fe1 N1 C1 C2 -175.84(16)
Fe1 N5 C11 C10 177.43(16)
Fe1 N10 C25 C24 178.12(16)
S1 C6 C5 C4 179.50(15)
N7 N6 C15 C16 0.1(2)
N7 C18 C19 C20 -179.88(18)
N7 C17 C16 C15 -0.6(2)
N8 C22 C21 C20 -1.0(3)
N8 C18 C19 C20 -0.5(3)
N2 N1 C1 C2 0.7(2)
N2 C4 C5 C6 177.16(17)
N2 C3 C2 C1 -0.2(2)
N3 C4 C5 C6 -1.3(3)
N9 N10 C25 C24 0.0(2)
N9 C22 C21 C20 178.23(18)
N9 C23 C24 C25 0.1(2)
N6 N7 C18 N8 -0.1(2)
N6 N7 C18 C19 179.31(18)
N6 N7 C17 C16 0.7(2)
N6 C15 C16 C17 0.3(2)
N4 N5 C11 C10 0.1(2)
N4 C9 C10 C11 0.1(2)
N1 N2 C4 N3 11.5(2)
N1 N2 C4 C5 -167.11(18)
N1 N2 C3 C2 0.6(2)
N1 C1 C2 C3 -0.3(2)
N5 N4 C8 N3 -3.9(2)
N5 N4 C8 C7 175.61(18)
N5 N4 C9 C10 -0.1(2)
N5 C11 C10 C9 -0.1(3)
N10 N9 C22 N8 0.2(2)
N10 N9 C22 C21 -179.16(18)
N10 N9 C23 C24 -0.1(2)
C22 N8 C18 N7 178.00(16)
C22 N8 C18 C19 -1.4(3)
C22 N9 N10 Fe1 -3.5(2)
C22 N9 N10 C25 175.19(17)
C22 N9 C23 C24 -174.42(19)
C22 C21 C20 S2 178.01(15)
C22 C21 C20 C19 -1.0(3)
C7 C6 C5 C4 0.9(3)
C8 N3 C4 N2 -177.99(16)
C8 N3 C4 C5 0.6(3)
C8 N4 N5 Fe1 -3.6(2)
C8 N4 N5 C11 174.57(17)
C8 N4 C9 C10 -173.82(19)
C8 C7 C6 S1 -178.70(15)
C8 C7 C6 C5 0.0(3)
C4 N2 N1 Fe1 -9.4(2)
C4 N2 N1 C1 172.99(17)
C4 N2 C3 C2 -172.19(19)
C4 N3 C8 N4 179.98(16)
C4 N3 C8 C7 0.5(3)
C18 N7 N6 Fe1 2.6(2)
C18 N7 N6 C15 -178.66(17)
C18 N7 C17 C16 178.56(19)
C18 N8 C22 N9 -177.08(16)
C18 N8 C22 C21 2.2(3)
C18 C19 C20 S2 -177.39(15)
C18 C19 C20 C21 1.7(3)
C6 S1 C12 C14 -170.91(15)
C6 S1 C12 C13 67.82(16)
C6 C7 C8 N3 -0.8(3)
C6 C7 C8 N4 179.77(18)
C3 N2 N1 Fe1 176.74(12)
C3 N2 N1 C1 -0.8(2)
C3 N2 C4 N3 -176.08(18)
C3 N2 C4 C5 5.3(3)
C23 N9 N10 Fe1 -178.61(13)
C23 N9 N10 C25 0.1(2)
C23 N9 C22 N8 174.14(19)
C23 N9 C22 C21 -5.2(3)
C23 C24 C25 N10 0.0(2)
C9 N4 N5 Fe1 -178.19(13)
C9 N4 N5 C11 0.0(2)
C9 N4 C8 N3 169.48(19)
C9 N4 C8 C7 -11.0(3)
C17 N7 N6 Fe1 -179.24(14)
C17 N7 N6 C15 -0.5(2)
C17 N7 C18 N8 -177.9(2)
C17 N7 C18 C19 1.6(3)
C20 S2 C26 C27 72.67(17)
C20 S2 C26 C28 -165.12(17)
C12 S1 C6 C7 -163.41(15)
C12 S1 C6 C5 18.0(2)
C26 S2 C20 C21 8.1(2)
C26 S2 C20 C19 -172.88(16)

loop_
_exptl_oxdiff_crystal_face_indexfrac_h
_exptl_oxdiff_crystal_face_indexfrac_k
_exptl_oxdiff_crystal_face_indexfrac_l
_exptl_oxdiff_crystal_face_x
_exptl_oxdiff_crystal_face_y
_exptl_oxdiff_crystal_face_z
0.0012 12.0161 19.9408 -0.8349 0.1970 0.5314
-0.0012 -12.0161 -19.9408 0.8349 -0.1970 -0.5314
16.0018 2.0157 14.9817 -0.0330 -0.0038 0.9842
19.0011 -7.9948 1.0289 0.6731 -0.1837 0.7203
9.0017 8.0182 19.9557 -0.4989 0.1088 0.8605
-19.0011 6.9941 -2.0247 -0.6169 0.1550 -0.7493
-14.0019 -5.0176 -17.9685 0.2441 -0.0600 -0.9928
-1.0027 7.9759 -24.9972 0.1896 0.8260 -0.5608
1.0027 -7.9759 24.9972 -0.1896 -0.8260 0.5608
18.9998 8.9978 -4.0180 0.1576 0.7091 0.7115
-18.9998 -8.9978 4.0180 -0.1576 -0.7091 -0.7115
